data_7105548
loop_
_publ_author_name
'Han, Ying-Feng'
'Li, Hao'
'Weng, Lin-Hong'
'Jin, Guo-Xin'

_publ_section_title
;
 Efficient formation of organoiridium macrocycles via C--H activation
 directed self-assembly
;
_journal_issue 20
_journal_name_full 'Chemical Communications'
_journal_page_first 3556
_journal_paper_doi 10.1039/b923335k
_journal_volume 46
_journal_year 2010
_chemical_formula_sum 'C40 H44 Cl2 Ir2 N2'
_chemical_formula_weight 1008.07
_chemical_name_systematic
;
?
;
_space_group_IT_number 15
_symmetry_cell_setting monoclinic
_symmetry_space_group_name_Hall '-C 2yc'
_symmetry_space_group_name_H-M 'C 1 2/c 1'
_atom_sites_solution_hydrogens geom
_atom_sites_solution_primary direct
_atom_sites_solution_secondary difmap
_audit_creation_method SHELXL-97
_cell_angle_alpha 90.00
_cell_angle_beta 90.839(7)
_cell_angle_gamma 90.00
_cell_formula_units_Z 4
_cell_length_a 22.261(12)
_cell_length_b 8.705(5)
_cell_length_c 22.589(12)
_cell_measurement_reflns_used 988
_cell_measurement_temperature 293(2)
_cell_measurement_theta_max 22.866
_cell_measurement_theta_min 2.588
_cell_volume 4377(4)
_computing_cell_refinement 'Bruker SMART'
_computing_data_collection 'Bruker SMART'
_computing_data_reduction 'Bruker SHELXTL'
_computing_molecular_graphics 'Bruker SHELXTL'
_computing_publication_material 'Bruker SHELXTL'
_computing_structure_refinement 'SHELXL-97 (Sheldrick, 1997)'
_computing_structure_solution 'SHELXS-97 (Sheldrick, 1990)'
_diffrn_ambient_temperature 293(2)
_diffrn_measured_fraction_theta_full 0.980
_diffrn_measured_fraction_theta_max 0.980
_diffrn_measurement_device_type 'CCD area detector'
_diffrn_measurement_method 'phi and omega scans'
_diffrn_radiation_monochromator graphite
_diffrn_radiation_source 'fine-focus sealed tube'
_diffrn_radiation_type MoK\a
_diffrn_radiation_wavelength 0.71073
_diffrn_reflns_av_R_equivalents 0.0531
_diffrn_reflns_av_sigmaI/netI 0.0847
_diffrn_reflns_limit_h_max 26
_diffrn_reflns_limit_h_min -27
_diffrn_reflns_limit_k_max 10
_diffrn_reflns_limit_k_min -11
_diffrn_reflns_limit_l_max 28
_diffrn_reflns_limit_l_min -13
_diffrn_reflns_number 10280
_diffrn_reflns_theta_full 27.00
_diffrn_reflns_theta_max 27.00
_diffrn_reflns_theta_min 1.80
_diffrn_standards_decay_% 8.33
_exptl_absorpt_coefficient_mu 6.222
_exptl_absorpt_correction_T_max 0.6359
_exptl_absorpt_correction_T_min 0.5222
_exptl_absorpt_correction_type multi-scan
_exptl_absorpt_process_details sadabs
_exptl_crystal_colour red
_exptl_crystal_density_diffrn 1.530
_exptl_crystal_density_method 'not measured'
_exptl_crystal_description prism
_exptl_crystal_F_000 1944
_exptl_crystal_size_max 0.12
_exptl_crystal_size_mid 0.10
_exptl_crystal_size_min 0.08
_refine_diff_density_max 1.233
_refine_diff_density_min -0.746
_refine_diff_density_rms 0.138
_refine_ls_extinction_method none
_refine_ls_goodness_of_fit_ref 0.822
_refine_ls_hydrogen_treatment constr
_refine_ls_matrix_type full
_refine_ls_number_parameters 255
_refine_ls_number_reflns 4686
_refine_ls_number_restraints 120
_refine_ls_restrained_S_all 0.838
_refine_ls_R_factor_all 0.0516
_refine_ls_R_factor_gt 0.0339
_refine_ls_shift/su_max 0.005
_refine_ls_shift/su_mean 0.000
_refine_ls_structure_factor_coef Fsqd
_refine_ls_weighting_details 'calc w=1/[\s^2^(Fo^2^)+(0.0276P)^2^+0.0000P] where P=(Fo^2^+2Fc^2^)/3'
_refine_ls_weighting_scheme calc
_refine_ls_wR_factor_gt 0.0683
_refine_ls_wR_factor_ref 0.0705
_reflns_number_gt 3137
_reflns_number_total 4686
_reflns_threshold_expression >2sigma(I)
_cod_data_source_file b923335k.txt
_cod_data_source_block Complex_4a
_cod_depositor_comments
;
The following automatic conversions were performed:
'_symmetry_cell_setting' value 'Monoclinic' changed to 'monoclinic'
according to '/home/saulius/struct/CIF-dictionaries/cif_core.dic'
dictionary named 'cif_core.dic' version 2.4.1 from 2010-06-29.

Automatic conversion script
Id: cif_fix_enum 1527 2010-12-29 10:47:43Z saulius 
;
_cod_original_sg_symbol_H-M C2/c
_cod_database_code 7105548

loop_
_symmetry_equiv_pos_as_xyz
'x, y, z'
'-x, y, -z+1/2'
'x+1/2, y+1/2, z'
'-x+1/2, y+1/2, -z+1/2'
'-x, -y, -z'
'x, -y, z-1/2'
'-x+1/2, -y+1/2, -z'
'x+1/2, -y+1/2, z-1/2'

loop_
_atom_site_label
_atom_site_type_symbol
_atom_site_fract_x
_atom_site_fract_y
_atom_site_fract_z
_atom_site_U_iso_or_equiv
_atom_site_adp_type
_atom_site_occupancy
_atom_site_symmetry_multiplicity
_atom_site_calc_flag
_atom_site_refinement_flags
_atom_site_disorder_assembly
_atom_site_disorder_group
Ir1 Ir 0.638687(10) 0.44018(3) 0.896641(10) 0.03814(9) Uani 1 1 d . . .
Cl1 Cl 0.71819(7) 0.25573(19) 0.90217(8) 0.0601(5) Uani 1 1 d . . .
N1 N 0.70516(19) 0.6101(5) 0.8974(2) 0.0378(12) Uani 1 1 d . A .
C1 C 0.6571(2) 0.4602(6) 0.8092(2) 0.0379(14) Uani 1 1 d . A .
C2 C 0.6335(3) 0.3779(7) 0.7614(3) 0.0505(17) Uani 1 1 d . . .
H2 H 0.6051 0.3019 0.7682 0.061 Uiso 1 1 calc R A .
C3 C 0.6515(3) 0.4071(8) 0.7034(3) 0.0544(18) Uani 1 1 d . A .
H3 H 0.6348 0.3504 0.6724 0.065 Uiso 1 1 calc R . .
C4 C 0.6937(3) 0.5185(8) 0.6915(3) 0.0574(18) Uani 1 1 d . . .
H4 H 0.7045 0.5380 0.6526 0.069 Uiso 1 1 calc R A .
C5 C 0.7195(3) 0.6002(8) 0.7369(3) 0.0559(18) Uani 1 1 d . A .
H5 H 0.7490 0.6732 0.7296 0.067 Uiso 1 1 calc R . .
C6 C 0.7004(3) 0.5711(7) 0.7955(3) 0.0439(15) Uani 1 1 d . . .
C7 C 0.7249(3) 0.6486(7) 0.8459(3) 0.0485(16) Uani 1 1 d . A .
H7 H 0.7540 0.7243 0.8420 0.058 Uiso 1 1 calc R . .
C8 C 0.7277(2) 0.6816(7) 0.9499(2) 0.0358(13) Uani 1 1 d . . .
C9 C 0.7486(2) 0.5925(6) 0.9957(3) 0.0405(14) Uani 1 1 d . A .
H9 H 0.7472 0.4860 0.9927 0.049 Uiso 1 1 calc R . .
C10 C 0.7714(2) 0.6598(7) 1.0457(3) 0.0436(15) Uani 1 1 d . . .
H10 H 0.7862 0.5996 1.0767 0.052 Uiso 1 1 calc R A .
C11 C 0.54323(15) 0.4404(7) 0.8894(2) 0.047(3) Uani 0.678(10) 1 d PGU A 1
C12 C 0.55936(19) 0.5605(5) 0.9288(3) 0.058(4) Uani 0.678(10) 1 d PGU A 1
C13 C 0.58756(19) 0.4940(7) 0.9792(2) 0.063(4) Uani 0.678(10) 1 d PGU A 1
C14 C 0.58885(19) 0.3327(7) 0.9710(2) 0.070(5) Uani 0.678(10) 1 d PGU A 1
C15 C 0.56145(19) 0.2996(6) 0.9155(3) 0.062(4) Uani 0.678(10) 1 d PGU A 1
C16 C 0.5122(2) 0.4591(13) 0.8302(3) 0.122(6) Uani 0.678(10) 1 d PGU A 1
H16A H 0.5372 0.5179 0.8044 0.183 Uiso 0.678(10) 1 calc PR A 1
H16B H 0.4746 0.5115 0.8353 0.183 Uiso 0.678(10) 1 calc PR A 1
H16C H 0.5048 0.3597 0.8131 0.183 Uiso 0.678(10) 1 calc PR A 1
C17 C 0.5485(3) 0.7293(7) 0.9189(5) 0.109(6) Uani 0.678(10) 1 d PGU A 1
H17A H 0.5221 0.7676 0.9487 0.164 Uiso 0.678(10) 1 calc PR A 1
H17B H 0.5303 0.7444 0.8805 0.164 Uiso 0.678(10) 1 calc PR A 1
H17C H 0.5860 0.7834 0.9211 0.164 Uiso 0.678(10) 1 calc PR A 1
C18 C 0.6119(3) 0.5796(13) 1.0323(3) 0.152(8) Uani 0.678(10) 1 d PGU A 1
H18A H 0.6524 0.6116 1.0249 0.228 Uiso 0.678(10) 1 calc PR A 1
H18B H 0.6114 0.5136 1.0663 0.228 Uiso 0.678(10) 1 calc PR A 1
H18C H 0.5874 0.6682 1.0394 0.228 Uiso 0.678(10) 1 calc PR A 1
C19 C 0.6148(3) 0.2169(12) 1.0137(4) 0.144(7) Uani 0.678(10) 1 d PGU A 1
H19A H 0.6466 0.1615 0.9950 0.216 Uiso 0.678(10) 1 calc PR A 1
H19B H 0.5839 0.1464 1.0252 0.216 Uiso 0.678(10) 1 calc PR A 1
H19C H 0.6304 0.2690 1.0481 0.216 Uiso 0.678(10) 1 calc PR A 1
C20 C 0.5532(3) 0.1424(8) 0.8888(5) 0.129(6) Uani 0.678(10) 1 d PGU A 1
H20A H 0.5238 0.1474 0.8573 0.194 Uiso 0.678(10) 1 calc PR A 1
H20B H 0.5396 0.0725 0.9187 0.194 Uiso 0.678(10) 1 calc PR A 1
H20C H 0.5907 0.1071 0.8735 0.194 Uiso 0.678(10) 1 calc PR A 1
C11' C 0.54794(17) 0.3454(7) 0.8944(2) 0.051(8) Uani 0.322(10) 1 d PGU A 2
C12' C 0.54500(17) 0.5092(6) 0.8976(2) 0.063(9) Uani 0.322(10) 1 d PGU A 2
C13' C 0.5712(2) 0.5558(6) 0.9529(3) 0.055(8) Uani 0.322(10) 1 d PGU A 2
C14' C 0.59040(18) 0.4208(8) 0.9839(2) 0.036(6) Uani 0.322(10) 1 d PGU A 2
C15' C 0.5760(2) 0.2907(6) 0.9477(3) 0.062(9) Uani 0.322(10) 1 d PGU A 2
C16' C 0.5252(3) 0.2466(12) 0.8433(4) 0.120(12) Uani 0.322(10) 1 d PGU A 2
H16D H 0.4987 0.3062 0.8184 0.181 Uiso 0.322(10) 1 calc PR A 2
H16E H 0.5039 0.1597 0.8585 0.181 Uiso 0.322(10) 1 calc PR A 2
H16F H 0.5587 0.2117 0.8205 0.181 Uiso 0.322(10) 1 calc PR A 2
C17' C 0.5186(3) 0.6153(11) 0.8505(4) 0.126(12) Uani 0.322(10) 1 d PGU A 2
H17D H 0.4769 0.6327 0.8583 0.188 Uiso 0.322(10) 1 calc PR A 2
H17E H 0.5226 0.5687 0.8123 0.188 Uiso 0.322(10) 1 calc PR A 2
H17F H 0.5397 0.7115 0.8513 0.188 Uiso 0.322(10) 1 calc PR A 2
C18' C 0.5777(4) 0.7201(8) 0.9749(5) 0.103(10) Uani 0.322(10) 1 d PGU A 2
H18D H 0.5551 0.7328 1.0104 0.154 Uiso 0.322(10) 1 calc PR A 2
H18E H 0.5627 0.7896 0.9451 0.154 Uiso 0.322(10) 1 calc PR A 2
H18F H 0.6193 0.7418 0.9830 0.154 Uiso 0.322(10) 1 calc PR A 2
C19' C 0.6207(3) 0.4162(14) 1.0445(3) 0.098(9) Uani 0.322(10) 1 d PGU A 2
H19D H 0.6632 0.4305 1.0404 0.147 Uiso 0.322(10) 1 calc PR A 2
H19E H 0.6133 0.3186 1.0628 0.147 Uiso 0.322(10) 1 calc PR A 2
H19F H 0.6049 0.4967 1.0688 0.147 Uiso 0.322(10) 1 calc PR A 2
C20' C 0.5883(4) 0.1236(8) 0.9632(5) 0.097(9) Uani 0.322(10) 1 d PGU A 2
H20D H 0.6309 0.1054 0.9632 0.145 Uiso 0.322(10) 1 calc PR A 2
H20E H 0.5691 0.0583 0.9344 0.145 Uiso 0.322(10) 1 calc PR A 2
H20F H 0.5729 0.1017 1.0017 0.145 Uiso 0.322(10) 1 calc PR A 2

loop_
_atom_site_aniso_label
_atom_site_aniso_U_11
_atom_site_aniso_U_22
_atom_site_aniso_U_33
_atom_site_aniso_U_23
_atom_site_aniso_U_13
_atom_site_aniso_U_12
Ir1 0.03812(13) 0.04374(14) 0.03260(13) -0.00264(13) 0.00242(9) -0.00569(12)
Cl1 0.0654(10) 0.0546(10) 0.0602(12) -0.0006(9) 0.0019(9) 0.0127(8)
N1 0.037(3) 0.043(3) 0.033(3) 0.002(2) 0.000(2) -0.008(2)
C1 0.034(3) 0.049(4) 0.031(3) -0.008(3) -0.003(3) 0.003(3)
C2 0.053(4) 0.055(4) 0.044(4) -0.007(3) 0.005(3) -0.008(3)
C3 0.057(4) 0.070(5) 0.036(4) -0.017(4) -0.008(3) 0.012(3)
C4 0.071(5) 0.074(5) 0.027(4) 0.001(4) 0.006(4) 0.005(4)
C5 0.058(4) 0.073(5) 0.037(4) 0.011(4) 0.008(3) -0.007(3)
C6 0.045(3) 0.052(4) 0.034(3) -0.011(3) 0.000(3) -0.003(3)
C7 0.042(3) 0.054(4) 0.050(4) 0.005(4) 0.003(3) -0.010(3)
C8 0.036(3) 0.040(4) 0.032(3) -0.001(3) 0.001(3) -0.004(3)
C9 0.048(3) 0.033(3) 0.040(4) -0.002(3) -0.005(3) -0.008(2)
C10 0.044(3) 0.046(4) 0.040(4) 0.002(3) -0.008(3) -0.004(3)
C11 0.030(5) 0.074(9) 0.036(6) 0.000(7) -0.010(4) -0.005(6)
C12 0.040(6) 0.059(8) 0.076(9) -0.009(7) 0.017(7) -0.001(6)
C13 0.036(7) 0.096(11) 0.057(9) -0.031(7) 0.014(7) -0.012(6)
C14 0.051(7) 0.087(11) 0.072(9) 0.037(9) 0.015(7) -0.009(8)
C15 0.044(7) 0.050(7) 0.091(11) 0.003(8) 0.017(8) -0.015(6)
C16 0.060(7) 0.227(16) 0.079(9) 0.000(10) -0.017(7) 0.003(9)
C17 0.109(9) 0.058(8) 0.161(14) 0.007(8) 0.054(10) 0.018(7)
C18 0.133(12) 0.237(17) 0.087(10) -0.095(11) 0.039(9) -0.012(11)
C19 0.126(11) 0.171(14) 0.136(13) 0.106(11) 0.036(10) 0.012(10)
C20 0.132(11) 0.088(9) 0.170(14) -0.014(10) 0.064(11) -0.060(8)
C11' 0.053(13) 0.060(16) 0.040(12) -0.021(13) 0.009(11) -0.023(12)
C12' 0.051(14) 0.070(16) 0.070(17) 0.023(13) 0.019(13) 0.007(11)
C13' 0.015(9) 0.045(13) 0.104(18) -0.006(13) -0.007(12) 0.010(9)
C14' 0.050(12) 0.040(14) 0.018(10) 0.003(10) 0.006(9) -0.009(10)
C15' 0.034(12) 0.056(14) 0.096(19) 0.009(14) -0.009(14) -0.001(10)
C16' 0.094(16) 0.15(2) 0.118(19) -0.023(16) 0.012(15) -0.040(15)
C17' 0.107(16) 0.150(19) 0.120(19) 0.055(16) 0.016(15) 0.061(15)
C18' 0.096(15) 0.069(14) 0.144(19) -0.048(14) 0.044(15) -0.007(12)
C19' 0.084(14) 0.168(19) 0.043(12) 0.014(14) 0.030(11) -0.033(14)
C20' 0.106(16) 0.050(12) 0.135(19) 0.039(13) 0.046(15) 0.009(11)

loop_
_atom_type_symbol
_atom_type_description
_atom_type_scat_dispersion_real
_atom_type_scat_dispersion_imag
_atom_type_scat_source
C C 0.0033 0.0016 'International Tables Vol C Tables 4.2.6.8 and 6.1.1.4'
H H 0.0000 0.0000 'International Tables Vol C Tables 4.2.6.8 and 6.1.1.4'
N N 0.0061 0.0033 'International Tables Vol C Tables 4.2.6.8 and 6.1.1.4'
Cl Cl 0.1484 0.1585 'International Tables Vol C Tables 4.2.6.8 and 6.1.1.4'
Ir Ir -1.4442 7.9887 'International Tables Vol C Tables 4.2.6.8 and 6.1.1.4'

loop_
_geom_angle_atom_site_label_1
_geom_angle_atom_site_label_2
_geom_angle_atom_site_label_3
_geom_angle
_geom_angle_site_symmetry_1
_geom_angle_site_symmetry_3
_geom_angle_publ_flag
C1 Ir1 N1 78.1(2) . . ?
C1 Ir1 C11 98.10(19) . . ?
N1 Ir1 C11 134.8(2) . . ?
C1 Ir1 C15 114.4(2) . . ?
N1 Ir1 C15 164.78(18) . . ?
C11 Ir1 C15 38.58(7) . . ?
C1 Ir1 C12' 101.2(2) . . ?
N1 Ir1 C12' 118.9(2) . . ?
C11 Ir1 C12' 16.8 . . ?
C15 Ir1 C12' 52.17(10) . . ?
C1 Ir1 C11' 102.1(2) . . ?
N1 Ir1 C11' 157.2(2) . . ?
C11 Ir1 C11' 22.5 . . ?
C15 Ir1 C11' 18.2 . . ?
C12' Ir1 C11' 38.36(8) . . ?
C1 Ir1 C12 117.3(2) . . ?
N1 Ir1 C12 103.49(18) . . ?
C11 Ir1 C12 38.29(8) . . ?
C15 Ir1 C12 63.66(11) . . ?
C12' Ir1 C12 23.6 . . ?
C11' Ir1 C12 55.75(10) . . ?
C1 Ir1 C13' 131.7(2) . . ?
N1 Ir1 C13' 99.14(17) . . ?
C11 Ir1 C13' 50.33(10) . . ?
C15 Ir1 C13' 66.25(11) . . ?
C12' Ir1 C13' 37.97(8) . . ?
C11' Ir1 C13' 63.37(11) . . ?
C12 Ir1 C13' 15.7 . . ?
C1 Ir1 C14 151.3(2) . . ?
N1 Ir1 C14 130.5(2) . . ?
C11 Ir1 C14 63.35(11) . . ?
C15 Ir1 C14 37.60(7) . . ?
C12' Ir1 C14 67.68(11) . . ?
C11' Ir1 C14 52.32(9) . . ?
C12 Ir1 C14 62.47(11) . . ?
C13' Ir1 C14 53.99(10) . . ?
C1 Ir1 C15' 133.4(2) . . ?
N1 Ir1 C15' 148.5(2) . . ?
C11 Ir1 C15' 53.94(9) . . ?
C15 Ir1 C15' 20.8 . . ?
C12' Ir1 C15' 63.25(11) . . ?
C11' Ir1 C15' 37.70(7) . . ?
C12 Ir1 C15' 66.10(11) . . ?
C13' Ir1 C15' 62.46(11) . . ?
C14 Ir1 C15' 18.0 . . ?
C1 Ir1 C13 154.3(2) . . ?
N1 Ir1 C13 102.28(18) . . ?
C11 Ir1 C13 63.05(11) . . ?
C15 Ir1 C13 62.62(11) . . ?
C12' Ir1 C13 55.68(10) . . ?
C11' Ir1 C13 67.58(11) . . ?
C12 Ir1 C13 37.20(7) . . ?
C13' Ir1 C13 22.6 . . ?
C14 Ir1 C13 36.85(7) . . ?
C15' Ir1 C13 50.74(9) . . ?
C1 Ir1 C14' 163.32(19) . . ?
N1 Ir1 C14' 113.0(2) . . ?
C11 Ir1 C14' 65.22(11) . . ?
C15 Ir1 C14' 52.88(9) . . ?
C12' Ir1 C14' 62.85(11) . . ?
C11' Ir1 C14' 62.68(10) . . ?
C12 Ir1 C14' 49.50(9) . . ?
C13' Ir1 C14' 37.15(7) . . ?
C14 Ir1 C14' 21.0 . . ?
C15' Ir1 C14' 37.02(7) . . ?
C13 Ir1 C14' 16.5 . . ?
C7 N1 C8 121.0(5) . . ?
C7 N1 Ir1 115.2(4) . . ?
C8 N1 Ir1 123.8(3) . . ?
C2 C1 C6 115.9(5) . . ?
C2 C1 Ir1 129.1(4) . . ?
C6 C1 Ir1 115.0(4) . . ?
C1 C2 C3 121.5(6) . . ?
C4 C3 C2 121.1(6) . . ?
C5 C4 C3 119.9(6) . . ?
C4 C5 C6 118.6(6) . . ?
C1 C6 C5 123.0(6) . . ?
C1 C6 C7 114.0(5) . . ?
C5 C6 C7 123.0(6) . . ?
N1 C7 C6 117.7(5) . . ?
C9 C8 C10 120.4(5) . 7_667 ?
C9 C8 N1 119.5(5) . . ?
C10 C8 N1 120.1(5) 7_667 . ?
C10 C9 C8 120.0(5) . . ?
C9 C10 C8 119.5(5) . 7_667 ?
C12 C11 C15 108.0 . . ?
C12 C11 C16 126.0 . . ?
C15 C11 C16 126.0 . . ?
C12 C11 Ir1 73.06(15) . . ?
C15 C11 Ir1 71.80(14) . . ?
C16 C11 Ir1 120.90(14) . . ?
C13 C12 C11 108.0 . . ?
C13 C12 C17 126.0 . . ?
C11 C12 C17 126.0 . . ?
C13 C12 Ir1 73.79(14) . . ?
C11 C12 Ir1 68.65(14) . . ?
C17 C12 Ir1 123.16(13) . . ?
C12 C13 C14 108.0 . . ?
C12 C13 C18 126.0 . . ?
C14 C13 C18 126.0 . . ?
C12 C13 Ir1 69.01(14) . . ?
C14 C13 Ir1 70.91(14) . . ?
C18 C13 Ir1 125.66(13) . . ?
C15 C14 C13 108.0 . . ?
C15 C14 C19 126.0 . . ?
C13 C14 C19 126.0 . . ?
C15 C14 Ir1 68.37(14) . . ?
C13 C14 Ir1 72.24(14) . . ?
C19 C14 Ir1 124.96(13) . . ?
C14 C15 C11 108.0 . . ?
C14 C15 C20 126.0 . . ?
C11 C15 C20 126.0 . . ?
C14 C15 Ir1 74.04(14) . . ?
C11 C15 Ir1 69.62(14) . . ?
C20 C15 Ir1 122.02(14) . . ?
C15' C11' C12' 108.0 . . ?
C15' C11' C16' 126.0 . . ?
C12' C11' C16' 126.0 . . ?
C15' C11' Ir1 73.35(14) . . ?
C12' C11' Ir1 70.40(14) . . ?
C16' C11' Ir1 121.96(14) . . ?
C11' C12' C13' 108.0 . . ?
C11' C12' C17' 126.0 . . ?
C13' C12' C17' 126.0 . . ?
C11' C12' Ir1 71.25(14) . . ?
C13' C12' Ir1 72.96(14) . . ?
C17' C12' Ir1 121.51(13) . . ?
C14' C13' C12' 108.0 . . ?
C14' C13' C18' 126.0 . . ?
C12' C13' C18' 126.0 . . ?
C14' C13' Ir1 73.02(14) . . ?
C12' C13' Ir1 69.07(14) . . ?
C18' C13' Ir1 123.52(13) . . ?
C13' C14' C15' 108.0 . . ?
C13' C14' C19' 126.0 . . ?
C15' C14' C19' 126.0 . . ?
C13' C14' Ir1 69.83(14) . . ?
C15' C14' Ir1 70.57(14) . . ?
C19' C14' Ir1 125.20(13) . . ?
C11' C15' C14' 108.0 . . ?
C11' C15' C20' 126.0 . . ?
C14' C15' C20' 126.0 . . ?
C11' C15' Ir1 68.95(14) . . ?
C14' C15' Ir1 72.41(14) . . ?
C20' C15' Ir1 124.23(14) . . ?

loop_
_geom_bond_atom_site_label_1
_geom_bond_atom_site_label_2
_geom_bond_distance
_geom_bond_site_symmetry_2
_geom_bond_publ_flag
Ir1 C1 2.030(6) . ?
Ir1 N1 2.092(4) . ?
Ir1 C11 2.129(4) . ?
Ir1 C15 2.157(4) . ?
Ir1 C12' 2.171(4) . ?
Ir1 C11' 2.182(4) . ?
Ir1 C12 2.187(4) . ?
Ir1 C13' 2.222(4) . ?
Ir1 C14 2.231(4) . ?
Ir1 C15' 2.240(4) . ?
Ir1 C13 2.249(4) . ?
Ir1 C14' 2.264(4) . ?
N1 C7 1.292(7) . ?
N1 C8 1.424(7) . ?
C1 C2 1.392(8) . ?
C1 C6 1.401(8) . ?
C2 C3 1.398(8) . ?
C3 C4 1.379(9) . ?
C4 C5 1.369(9) . ?
C5 C6 1.419(8) . ?
C6 C7 1.425(8) . ?
C8 C9 1.370(8) . ?
C8 C10 1.384(8) 7_667 ?
C9 C10 1.364(8) . ?
C10 C8 1.384(8) 7_667 ?
C11 C12 1.416(2) . ?
C11 C15 1.416(2) . ?
C11 C16 1.505(2) . ?
C12 C13 1.416(2) . ?
C12 C17 1.505(2) . ?
C13 C14 1.416(2) . ?
C13 C18 1.505(2) . ?
C14 C15 1.416(2) . ?
C14 C19 1.505(2) . ?
C15 C20 1.505(2) . ?
C11' C15' 1.430(2) . ?
C11' C12' 1.430(2) . ?
C11' C16' 1.520(2) . ?
C12' C13' 1.430(2) . ?
C12' C17' 1.520(2) . ?
C13' C14' 1.430(2) . ?
C13' C18' 1.520(2) . ?
C14' C15' 1.430(2) . ?
C14' C19' 1.520(2) . ?
C15' C20' 1.520(2) . ?

loop_
_platon_squeeze_void_nr
_platon_squeeze_void_average_x
_platon_squeeze_void_average_y
_platon_squeeze_void_average_z
_platon_squeeze_void_volume
_platon_squeeze_void_count_electrons
_platon_squeeze_void_content
1 0.500 0.122 0.250 329 108 ' '
2 0.500 -0.123 0.750 329 109 ' '
3 0.000 0.377 0.750 329 109 ' '
4 0.000 0.622 0.250 329 108 ' '
